data_4506262
loop_
_publ_author_name
'Li, Xinfa'
'Huang, Yuanbiao'
'Cao, Rong'

_publ_section_title
;
 Three-Dimensional Pillared-Layer 3d-4f Heterometallic Coordination
 Polymers With or Without Halides
;
_journal_issue 7
_journal_name_full 'Crystal Growth &amp; Design'
_journal_page_first 3549
_journal_paper_doi 10.1021/cg300362d
_journal_volume 12
_journal_year 2012
_chemical_formula_moiety 'C33 H23 Cu2 I La2 N4 O16, H4 O2'
_chemical_formula_sum 'C33 H27 Cu2 I La2 N4 O18'
_chemical_formula_weight 1299.39
_chemical_name_systematic
; 
 ? 
;
_space_group_IT_number 15
_symmetry_cell_setting monoclinic
_symmetry_space_group_name_Hall '-C 2yc'
_symmetry_space_group_name_H-M 'C 1 2/c 1'
_atom_sites_solution_hydrogens geom
_atom_sites_solution_primary direct
_atom_sites_solution_secondary difmap
_audit_creation_method SHELXL-97
_cell_angle_alpha 90.00
_cell_angle_beta 107.647(4)
_cell_angle_gamma 90.00
_cell_formula_units_Z 8
_cell_length_a 15.2485(5)
_cell_length_b 31.4732(10)
_cell_length_c 16.8546(5)
_cell_measurement_reflns_used 6063
_cell_measurement_temperature 293(2)
_cell_measurement_theta_max 29.1099
_cell_measurement_theta_min 2.3896
_cell_volume 7708.2(5)
_computing_cell_refinement
;
CrysAlisPro, Agilent Technologies,
Version 1.171.34.49 (release 20-01-2011 CrysAlis171 .NET)
(compiled Jan 20 2011,15:58:25)
;
_computing_data_collection
;
CrysAlisPro, Agilent Technologies,
Version 1.171.34.49 (release 20-01-2011 CrysAlis171 .NET)
(compiled Jan 20 2011,15:58:25)
;
_computing_data_reduction
;
CrysAlisPro, Agilent Technologies,
Version 1.171.34.49 (release 20-01-2011 CrysAlis171 .NET)
(compiled Jan 20 2011,15:58:25)
;
_computing_molecular_graphics 'Bruker SHELXTL'
_computing_publication_material 'Bruker SHELXTL'
_computing_structure_refinement 'SHELXL-97 (Sheldrick, 1997)'
_computing_structure_solution 'SHELXS-97 (Sheldrick, 1990)'
_diffrn_ambient_temperature 293(2)
_diffrn_detector_area_resol_mean 16.2083
_diffrn_measured_fraction_theta_full 0.990
_diffrn_measured_fraction_theta_max 0.990
_diffrn_measurement_device_type 'Xcalibur, Eos'
_diffrn_measurement_method '\w scans'
_diffrn_radiation_monochromator graphite
_diffrn_radiation_source 'fine-focus sealed tube'
_diffrn_radiation_type MoK\a
_diffrn_radiation_wavelength 0.71073
_diffrn_reflns_av_R_equivalents 0.0283
_diffrn_reflns_av_sigmaI/netI 0.0402
_diffrn_reflns_limit_h_max 10
_diffrn_reflns_limit_h_min -19
_diffrn_reflns_limit_k_max 39
_diffrn_reflns_limit_k_min -39
_diffrn_reflns_limit_l_max 21
_diffrn_reflns_limit_l_min -20
_diffrn_reflns_number 18235
_diffrn_reflns_theta_full 26.75
_diffrn_reflns_theta_max 26.75
_diffrn_reflns_theta_min 2.39
_diffrn_standards_interval_count none
_diffrn_standards_interval_time none
_exptl_absorpt_coefficient_mu 4.146
_exptl_absorpt_correction_T_max 0.5454
_exptl_absorpt_correction_T_min 0.1829
_exptl_absorpt_correction_type multi-scan
_exptl_absorpt_process_details
;
CrysAlisPro, Agilent Technologies,
Version 1.171.34.49. 
Empirical absorption correction using spherical harmonics,
 implemented in SCALE3 ABSPACK scaling algorithm.
;
_exptl_crystal_colour 'light yellow to green'
_exptl_crystal_density_diffrn 2.239
_exptl_crystal_density_method 'not measured'
_exptl_crystal_description block-shaped
_exptl_crystal_F_000 4976
_exptl_crystal_size_max 0.44
_exptl_crystal_size_mid 0.40
_exptl_crystal_size_min 0.15
_refine_diff_density_max 1.088
_refine_diff_density_min -1.138
_refine_diff_density_rms 0.279
_refine_ls_extinction_coef 0.00059(2)
_refine_ls_extinction_expression Fc^*^=kFc[1+0.001xFc^2^\l^3^/sin(2\q)]^-1/4^
_refine_ls_extinction_method SHELXL
_refine_ls_goodness_of_fit_ref 1.020
_refine_ls_hydrogen_treatment constr
_refine_ls_matrix_type full
_refine_ls_number_parameters 541
_refine_ls_number_reflns 8132
_refine_ls_number_restraints 24
_refine_ls_restrained_S_all 1.020
_refine_ls_R_factor_all 0.0461
_refine_ls_R_factor_gt 0.0334
_refine_ls_shift/su_max 0.001
_refine_ls_shift/su_mean 0.000
_refine_ls_structure_factor_coef Fsqd
_refine_ls_weighting_details 'calc w=1/[\s^2^(Fo^2^)+(0.0570P)^2^+28.0000P] where P=(Fo^2^+2Fc^2^)/3'
_refine_ls_weighting_scheme calc
_refine_ls_wR_factor_gt 0.0940
_refine_ls_wR_factor_ref 0.1084
_reflns_number_gt 6542
_reflns_number_total 8132
_reflns_threshold_expression >2sigma(I)
_cod_data_source_file cg300362d_si_002.cif
_cod_data_source_block I-C
_cod_depositor_comments
;
The following automatic conversions were performed:

'_symmetry_cell_setting' value 'Monoclinic' changed to 'monoclinic'
according to /home/saulius/struct/CIF-dictionaries/cif_core.dic
dictionary named 'cif_core.dic' version 2.4.1 from 2010-06-29.

Automatic conversion script
Id: cif_fix_values 1891 2012-01-12 08:04:46Z andrius 
;
_cod_original_cell_volume 7708.2(4)
_cod_original_sg_symbol_Hall '-C 2yc '
_cod_original_sg_symbol_H-M 'C 2/c'
_cod_database_code 4506262

loop_
_symmetry_equiv_pos_as_xyz
'x, y, z'
'-x, y, -z+1/2'
'x+1/2, y+1/2, z'
'-x+1/2, y+1/2, -z+1/2'
'-x, -y, -z'
'x, -y, z-1/2'
'-x+1/2, -y+1/2, -z'
'x+1/2, -y+1/2, z-1/2'

loop_
_atom_site_label
_atom_site_type_symbol
_atom_site_fract_x
_atom_site_fract_y
_atom_site_fract_z
_atom_site_U_iso_or_equiv
_atom_site_adp_type
_atom_site_occupancy
_atom_site_symmetry_multiplicity
_atom_site_calc_flag
_atom_site_refinement_flags
La1 La 0.358453(16) 0.237740(8) 0.365029(15) 0.01172(9) Uani 1 1 d .
La2 La 0.146796(16) 0.265867(8) 0.142098(15) 0.01182(9) Uani 1 1 d .
I1 I 0.16951(3) 0.004993(12) -0.14739(3) 0.04263(14) Uani 1 1 d .
Cu1 Cu 0.32439(7) 0.01429(2) -0.02380(5) 0.0472(2) Uani 1 1 d .
Cu2 Cu 0.14942(7) 0.00305(2) 0.01773(6) 0.0469(2) Uani 1 1 d .
O1 O 0.1842(2) 0.22453(10) 0.2737(2) 0.0182(7) Uani 1 1 d .
O2 O 0.2337(2) 0.18079(11) 0.3793(2) 0.0247(8) Uani 1 1 d .
O3 O 0.0031(2) 0.26061(10) 0.1852(2) 0.0204(7) Uani 1 1 d .
O4 O 0.3177(2) 0.27998(10) 0.2345(2) 0.0179(7) Uani 1 1 d .
O5 O 0.2667(2) 0.32328(12) 0.1290(2) 0.0285(9) Uani 1 1 d .
O6 O 0.4982(2) 0.24512(10) 0.3159(2) 0.0202(7) Uani 1 1 d .
O7 O 0.3428(2) 0.17982(11) 0.2537(2) 0.0231(8) Uani 1 1 d .
O8 O 0.2588(2) 0.20775(11) 0.1316(2) 0.0254(8) Uani 1 1 d .
O9 O 0.2470(2) 0.29538(10) 0.3803(2) 0.0222(7) Uani 1 1 d .
O10 O 0.1638(2) 0.32317(11) 0.2580(2) 0.0235(8) Uani 1 1 d .
O11 O 0.0429(2) 0.21036(11) 0.0642(2) 0.0297(9) Uani 1 1 d .
O12 O -0.0511(3) 0.19918(11) -0.0638(2) 0.0296(9) Uani 1 1 d .
O13 O 0.4751(2) 0.18809(10) 0.4410(2) 0.0233(8) Uani 1 1 d .
O14 O 0.5545(2) 0.17373(11) 0.5726(2) 0.0274(8) Uani 1 1 d .
O15 O 0.3558(3) 0.23671(12) 0.5185(2) 0.0296(9) Uani 1 1 d .
H15C H 0.4086 0.2320 0.5528 0.044 Uiso 1 1 d R
H15B H 0.3168 0.2191 0.5262 0.044 Uiso 1 1 d R
O16 O 0.1517(2) 0.26116(11) -0.0133(2) 0.0268(8) Uani 1 1 d .
H16C H 0.1897 0.2786 -0.0231 0.040 Uiso 1 1 d R
H16B H 0.0989 0.2646 -0.0485 0.040 Uiso 1 1 d R
N1 N 0.3328(3) 0.06571(14) 0.0423(3) 0.0339(11) Uani 1 1 d .
N2 N 0.2972(3) 0.44959(13) 0.4348(3) 0.0329(11) Uani 1 1 d .
N3 N 0.0858(3) 0.05602(13) 0.0208(3) 0.0332(11) Uani 1 1 d .
N4 N 0.3955(4) 0.03730(14) 0.4754(3) 0.0408(13) Uani 1 1 d .
C1 C 0.1721(3) 0.19304(14) 0.3165(3) 0.0156(9) Uani 1 1 d .
C2 C 0.0000 0.2423(2) 0.2500 0.0161(13) Uani 1 2 d SU
C3 C 0.0000 0.1937(2) 0.2500 0.0146(13) Uani 1 2 d S
C4 C 0.0814(3) 0.17082(15) 0.2865(3) 0.0159(9) Uani 1 1 d .
C5 C 0.0797(3) 0.12670(15) 0.2881(3) 0.0226(11) Uani 1 1 d .
H5A H 0.1332 0.1119 0.3153 0.027 Uiso 1 1 calc R
C6 C 0.0000 0.1045(2) 0.2500 0.0247(16) Uani 1 2 d S
H6A H 0.0000 0.0749 0.2500 0.030 Uiso 1 2 calc SR
C7 C 0.3287(3) 0.31143(14) 0.1912(3) 0.0152(9) Uani 1 1 d .
C8 C 0.5000 0.2630(2) 0.2500 0.0154(13) Uani 1 2 d SU
C9 C 0.5000 0.3114(2) 0.2500 0.0140(13) Uani 1 2 d S
C10 C 0.4179(3) 0.33441(15) 0.2198(3) 0.0164(9) Uani 1 1 d .
C11 C 0.4185(3) 0.37843(15) 0.2182(3) 0.0193(10) Uani 1 1 d .
H11A H 0.3637 0.3932 0.1956 0.023 Uiso 1 1 calc R
C12 C 0.5000 0.4006(2) 0.2500 0.0211(15) Uani 1 2 d S
H12A H 0.5000 0.4302 0.2500 0.025 Uiso 1 2 calc SR
C13 C 0.3080(3) 0.17927(15) 0.1766(3) 0.0195(10) Uani 1 1 d .
C14 C 0.3228(3) 0.14015(15) 0.1298(3) 0.0209(10) Uani 1 1 d .
C15 C 0.2849(4) 0.13777(16) 0.0447(3) 0.0264(12) Uani 1 1 d .
H15A H 0.2544 0.1612 0.0154 0.032 Uiso 1 1 calc R
C16 C 0.2917(4) 0.10118(16) 0.0030(3) 0.0313(13) Uani 1 1 d .
H16A H 0.2672 0.1007 -0.0547 0.038 Uiso 1 1 calc R
C17 C 0.3721(4) 0.06850(19) 0.1253(4) 0.0433(16) Uani 1 1 d .
H17A H 0.4024 0.0448 0.1537 0.052 Uiso 1 1 calc R
C18 C 0.3693(4) 0.10482(18) 0.1698(3) 0.0372(14) Uani 1 1 d .
H18A H 0.3989 0.1056 0.2268 0.045 Uiso 1 1 calc R
C19 C 0.2127(3) 0.32572(14) 0.3319(3) 0.0167(10) Uani 1 1 d .
C20 C 0.2379(3) 0.36990(15) 0.3685(3) 0.0198(10) Uani 1 1 d .
C21 C 0.2352(4) 0.40448(16) 0.3179(3) 0.0310(13) Uani 1 1 d .
H21A H 0.2120 0.4017 0.2604 0.037 Uiso 1 1 calc R
C22 C 0.2669(4) 0.44333(17) 0.3527(4) 0.0393(15) Uani 1 1 d .
H22A H 0.2672 0.4661 0.3175 0.047 Uiso 1 1 calc R
C23 C 0.2969(4) 0.41623(17) 0.4838(3) 0.0341(13) Uani 1 1 d .
H23A H 0.3166 0.4202 0.5412 0.041 Uiso 1 1 calc R
C24 C 0.2685(4) 0.37606(16) 0.4534(3) 0.0290(12) Uani 1 1 d .
H24A H 0.2700 0.3536 0.4896 0.035 Uiso 1 1 calc R
C25 C 0.0042(3) 0.18712(16) 0.0031(3) 0.0177(10) Uani 1 1 d .
C26 C 0.0287(3) 0.14044(15) 0.0115(3) 0.0181(10) Uani 1 1 d .
C27 C 0.0851(4) 0.12356(17) 0.0851(3) 0.0302(12) Uani 1 1 d .
H27A H 0.1050 0.1404 0.1325 0.036 Uiso 1 1 calc R
C28 C 0.1114(4) 0.08188(18) 0.0875(4) 0.0382(14) Uani 1 1 d .
H28A H 0.1486 0.0709 0.1376 0.046 Uiso 1 1 calc R
C29 C 0.0276(4) 0.07218(17) -0.0492(4) 0.0342(13) Uani 1 1 d .
H29A H 0.0063 0.0546 -0.0953 0.041 Uiso 1 1 calc R
C30 C -0.0019(4) 0.11371(15) -0.0555(3) 0.0264(12) Uani 1 1 d .
H30A H -0.0425 0.1236 -0.1051 0.032 Uiso 1 1 calc R
C31 C 0.5020(3) 0.16395(15) 0.5027(3) 0.0168(10) Uani 1 1 d .
C32 C 0.4667(3) 0.11865(15) 0.4916(3) 0.0211(10) Uani 1 1 d .
C33 C 0.4094(4) 0.10486(16) 0.4167(3) 0.0285(12) Uani 1 1 d .
H33A H 0.3937 0.1228 0.3707 0.034 Uiso 1 1 calc R
C34 C 0.3754(4) 0.06428(17) 0.4104(3) 0.0386(15) Uani 1 1 d .
H34A H 0.3371 0.0550 0.3593 0.046 Uiso 1 1 calc R
C35 C 0.4542(5) 0.05031(19) 0.5465(4) 0.0482(18) Uani 1 1 d .
H35A H 0.4719 0.0313 0.5907 0.058 Uiso 1 1 calc R
C36 C 0.4905(4) 0.09086(17) 0.5579(4) 0.0380(15) Uani 1 1 d .
H36A H 0.5301 0.0992 0.6091 0.046 Uiso 1 1 calc R
O17 O 0.0000 0.3722(2) 0.2500 0.0506(17) Uani 1 2 d SU
O18 O -0.0270(8) 0.4606(4) 0.2475(11) 0.082(4) Uani 0.50 1 d PU

loop_
_atom_site_aniso_label
_atom_site_aniso_U_11
_atom_site_aniso_U_22
_atom_site_aniso_U_33
_atom_site_aniso_U_23
_atom_site_aniso_U_13
_atom_site_aniso_U_12
La1 0.00953(14) 0.01158(15) 0.01254(15) 0.00145(9) 0.00110(10) -0.00036(9)
La2 0.00907(14) 0.01137(15) 0.01345(15) 0.00040(9) 0.00107(10) 0.00113(9)
I1 0.0571(3) 0.0337(2) 0.0349(2) 0.00587(16) 0.0107(2) 0.01895(18)
Cu1 0.0802(6) 0.0212(4) 0.0417(5) -0.0030(3) 0.0209(4) 0.0191(4)
Cu2 0.0553(5) 0.0190(4) 0.0620(6) 0.0076(3) 0.0111(5) 0.0142(3)
O1 0.0126(15) 0.0148(16) 0.0243(17) 0.0068(14) 0.0011(13) -0.0007(13)
O2 0.0173(17) 0.031(2) 0.0219(18) 0.0086(16) 0.0007(14) -0.0054(15)
O3 0.0164(16) 0.0195(17) 0.0263(19) 0.0071(14) 0.0080(14) 0.0028(13)
O4 0.0121(15) 0.0194(17) 0.0205(17) 0.0072(14) 0.0025(13) -0.0016(13)
O5 0.0183(17) 0.036(2) 0.0230(19) 0.0129(16) -0.0056(15) -0.0066(16)
O6 0.0179(16) 0.0200(17) 0.0247(18) 0.0098(15) 0.0094(14) 0.0058(14)
O7 0.0261(18) 0.0237(18) 0.0174(17) -0.0045(14) 0.0035(14) 0.0053(15)
O8 0.0271(18) 0.0249(18) 0.0213(18) -0.0003(15) 0.0030(15) 0.0142(15)
O9 0.0268(18) 0.0175(17) 0.0204(17) 0.0008(14) 0.0045(14) 0.0055(14)
O10 0.0248(18) 0.0216(18) 0.0203(18) -0.0066(14) 0.0013(15) 0.0020(14)
O11 0.031(2) 0.0236(19) 0.030(2) -0.0074(16) 0.0027(16) -0.0057(16)
O12 0.036(2) 0.0233(19) 0.0241(19) 0.0045(16) 0.0011(16) 0.0131(16)
O13 0.0215(17) 0.0152(16) 0.0279(19) 0.0050(15) -0.0006(15) 0.0002(14)
O14 0.033(2) 0.0243(19) 0.0184(18) -0.0035(15) -0.0013(15) -0.0141(16)
O15 0.0219(19) 0.047(2) 0.0182(18) 0.0046(16) 0.0036(15) -0.0060(16)
O16 0.0200(18) 0.039(2) 0.0191(18) 0.0035(16) 0.0024(15) 0.0017(15)
N1 0.047(3) 0.024(2) 0.029(2) -0.003(2) 0.009(2) 0.011(2)
N2 0.051(3) 0.017(2) 0.030(3) -0.0035(19) 0.010(2) -0.008(2)
N3 0.044(3) 0.018(2) 0.039(3) 0.006(2) 0.015(2) 0.013(2)
N4 0.060(3) 0.020(2) 0.036(3) 0.005(2) 0.005(2) -0.019(2)
C1 0.010(2) 0.016(2) 0.020(2) 0.0009(19) 0.0032(18) 0.0004(17)
C2 0.005(2) 0.020(3) 0.023(3) 0.000 0.003(2) 0.000
C3 0.014(3) 0.013(3) 0.017(3) 0.000 0.006(3) 0.000
C4 0.014(2) 0.019(2) 0.016(2) 0.0017(18) 0.0060(18) -0.0004(18)
C5 0.018(2) 0.018(2) 0.030(3) 0.005(2) 0.005(2) 0.0053(19)
C6 0.024(4) 0.011(3) 0.038(4) 0.000 0.009(3) 0.000
C7 0.013(2) 0.015(2) 0.018(2) 0.0019(18) 0.0056(18) -0.0011(17)
C8 0.004(2) 0.016(3) 0.025(3) 0.000 0.003(2) 0.000
C9 0.010(3) 0.018(3) 0.015(3) 0.000 0.006(2) 0.000
C10 0.014(2) 0.019(2) 0.017(2) 0.0021(19) 0.0055(18) 0.0010(18)
C11 0.014(2) 0.020(2) 0.023(2) 0.003(2) 0.0041(19) 0.0034(19)
C12 0.023(3) 0.011(3) 0.029(4) 0.000 0.008(3) 0.000
C13 0.017(2) 0.021(2) 0.020(2) 0.000(2) 0.0047(19) 0.0017(19)
C14 0.023(2) 0.016(2) 0.020(2) 0.0002(19) 0.003(2) 0.0062(19)
C15 0.036(3) 0.019(2) 0.021(3) 0.004(2) 0.004(2) 0.007(2)
C16 0.051(3) 0.020(3) 0.021(3) -0.002(2) 0.007(2) 0.007(2)
C17 0.061(4) 0.034(3) 0.029(3) 0.002(3) 0.005(3) 0.026(3)
C18 0.049(4) 0.031(3) 0.024(3) -0.003(2) 0.000(3) 0.018(3)
C19 0.016(2) 0.017(2) 0.021(2) -0.0054(19) 0.0107(19) -0.0005(18)
C20 0.023(2) 0.016(2) 0.020(2) -0.0018(19) 0.005(2) -0.0009(19)
C21 0.044(3) 0.025(3) 0.022(3) 0.000(2) 0.007(2) -0.006(2)
C22 0.066(4) 0.021(3) 0.031(3) 0.004(2) 0.015(3) -0.009(3)
C23 0.053(4) 0.024(3) 0.021(3) -0.006(2) 0.005(3) -0.007(3)
C24 0.045(3) 0.020(3) 0.022(3) -0.002(2) 0.009(2) -0.007(2)
C25 0.016(2) 0.019(2) 0.022(3) -0.0002(18) 0.010(2) -0.0008(17)
C26 0.017(2) 0.019(2) 0.020(2) 0.0019(19) 0.0080(19) 0.0003(19)
C27 0.037(3) 0.029(3) 0.021(3) 0.000(2) 0.002(2) 0.007(2)
C28 0.056(4) 0.028(3) 0.025(3) 0.008(2) 0.004(3) 0.012(3)
C29 0.042(3) 0.022(3) 0.034(3) -0.010(2) 0.005(3) 0.004(2)
C30 0.030(3) 0.019(2) 0.026(3) -0.001(2) 0.003(2) 0.006(2)
C31 0.015(2) 0.013(2) 0.023(3) -0.0016(18) 0.006(2) -0.0011(17)
C32 0.022(2) 0.018(2) 0.022(3) 0.000(2) 0.004(2) -0.003(2)
C33 0.040(3) 0.018(2) 0.023(3) 0.003(2) 0.003(2) -0.009(2)
C34 0.055(4) 0.027(3) 0.024(3) 0.002(2) -0.002(3) -0.020(3)
C35 0.066(4) 0.028(3) 0.039(4) 0.015(3) -0.003(3) -0.015(3)
C36 0.048(4) 0.029(3) 0.026(3) 0.007(2) -0.005(3) -0.014(3)
O17 0.038(3) 0.051(4) 0.065(4) 0.000 0.018(3) 0.000
O18 0.087(9) 0.091(6) 0.064(6) 0.002(6) 0.018(8) -0.005(5)

loop_
_atom_type_symbol
_atom_type_description
_atom_type_scat_dispersion_real
_atom_type_scat_dispersion_imag
_atom_type_scat_source
C C 0.0033 0.0016 'International Tables Vol C Tables 4.2.6.8 and 6.1.1.4'
H H 0.0000 0.0000 'International Tables Vol C Tables 4.2.6.8 and 6.1.1.4'
N N 0.0061 0.0033 'International Tables Vol C Tables 4.2.6.8 and 6.1.1.4'
O O 0.0106 0.0060 'International Tables Vol C Tables 4.2.6.8 and 6.1.1.4'
Cu Cu 0.3201 1.2651 'International Tables Vol C Tables 4.2.6.8 and 6.1.1.4'
I I -0.4742 1.8119 'International Tables Vol C Tables 4.2.6.8 and 6.1.1.4'
La La -0.2871 2.4523 'International Tables Vol C Tables 4.2.6.8 and 6.1.1.4'

loop_
_geom_angle_atom_site_label_1
_geom_angle_atom_site_label_2
_geom_angle_atom_site_label_3
_geom_angle
_geom_angle_site_symmetry_1
_geom_angle_site_symmetry_3
O13 La1 O4 139.52(11) . .
O13 La1 O12 92.78(11) . 8_556
O4 La1 O12 87.35(11) . 8_556
O13 La1 O6 70.99(11) . .
O4 La1 O6 70.70(10) . .
O12 La1 O6 71.75(12) 8_556 .
O13 La1 O9 144.13(11) . .
O4 La1 O9 73.32(11) . .
O12 La1 O9 71.06(12) 8_556 .
O6 La1 O9 128.55(11) . .
O13 La1 O7 79.60(11) . .
O4 La1 O7 77.89(11) . .
O12 La1 O7 145.67(12) 8_556 .
O6 La1 O7 74.14(11) . .
O9 La1 O7 131.24(10) . .
O13 La1 O15 72.32(12) . .
O4 La1 O15 144.40(11) . .
O12 La1 O15 72.89(12) 8_556 .
O6 La1 O15 126.71(11) . .
O9 La1 O15 72.34(11) . .
O7 La1 O15 133.67(11) . .
O13 La1 O1 130.37(10) . .
O4 La1 O1 68.54(10) . .
O12 La1 O1 134.98(11) 8_556 .
O6 La1 O1 128.19(11) . .
O9 La1 O1 65.90(10) . .
O7 La1 O1 67.24(11) . .
O15 La1 O1 105.00(11) . .
O13 La1 O2 87.05(11) . .
O4 La1 O2 116.37(10) . .
O12 La1 O2 142.21(12) 8_556 .
O6 La1 O2 141.81(11) . .
O9 La1 O2 87.34(11) . .
O7 La1 O2 71.34(11) . .
O15 La1 O2 71.11(11) . .
O1 La1 O2 48.48(10) . .
O14 La2 O11 96.49(12) 8_455 .
O14 La2 O1 141.17(12) 8_455 .
O11 La2 O1 92.35(11) . .
O14 La2 O3 76.37(12) 8_455 .
O11 La2 O3 68.29(12) . .
O1 La2 O3 72.05(10) . .
O14 La2 O8 145.78(12) 8_455 .
O11 La2 O8 77.83(12) . .
O1 La2 O8 73.05(11) . .
O3 La2 O8 129.41(11) . .
O14 La2 O10 74.56(11) 8_455 .
O11 La2 O10 142.46(12) . .
O1 La2 O10 75.53(11) . .
O3 La2 O10 74.17(11) . .
O8 La2 O10 129.14(10) . .
O14 La2 O5 74.83(12) 8_455 .
O11 La2 O5 142.89(12) . .
O1 La2 O5 117.27(10) . .
O3 La2 O5 139.39(12) . .
O8 La2 O5 89.41(12) . .
O10 La2 O5 70.98(12) . .
O14 La2 O4 118.33(11) 8_455 .
O11 La2 O4 142.92(11) . .
O1 La2 O4 69.05(10) . .
O3 La2 O4 129.20(11) . .
O8 La2 O4 66.31(11) . .
O10 La2 O4 65.52(11) . .
O5 La2 O4 49.13(10) . .
O14 La2 O16 75.74(11) 8_455 .
O11 La2 O16 68.79(12) . .
O1 La2 O16 141.86(11) . .
O3 La2 O16 124.81(11) . .
O8 La2 O16 70.74(11) . .
O10 La2 O16 138.77(11) . .
O5 La2 O16 74.10(11) . .
O4 La2 O16 105.94(11) . .
Cu1 I1 Cu2 64.84(3) . .
N1 Cu1 N4 138.9(2) . 6
N1 Cu1 I1 115.48(14) . .
N4 Cu1 I1 105.50(15) 6 .
N2 Cu2 N3 152.8(2) 4_545 .
N2 Cu2 I1 105.21(14) 4_545 .
N3 Cu2 I1 101.98(14) . .
C1 O1 La2 151.8(3) . .
C1 O1 La1 94.9(2) . .
La2 O1 La1 110.63(11) . .
C1 O2 La1 95.2(3) . .
C2 O3 La2 123.4(2) . .
C7 O4 La1 152.2(3) . .
C7 O4 La2 94.1(2) . .
La1 O4 La2 111.75(11) . .
C7 O5 La2 95.4(3) . .
C8 O6 La1 125.5(2) . .
C13 O7 La1 133.3(3) . .
C13 O8 La2 139.2(3) . .
C19 O9 La1 129.1(3) . .
C19 O10 La2 133.3(3) . .
C25 O11 La2 156.9(3) . .
C25 O12 La1 143.0(3) . 8_455
C31 O13 La1 146.5(3) . .
C31 O14 La2 139.3(3) . 8_556
La1 O15 H15C 112.5 . .
La1 O15 H15B 112.5 . .
H15C O15 H15B 110.1 . .
La2 O16 H16C 112.3 . .
La2 O16 H16B 112.2 . .
H16C O16 H16B 109.9 . .
C17 N1 C16 116.7(5) . .
C17 N1 Cu1 125.4(4) . .
C16 N1 Cu1 117.8(4) . .
C22 N2 C23 117.4(4) . .
C22 N2 Cu2 121.8(4) . 4
C23 N2 Cu2 120.5(4) . 4
C29 N3 C28 116.9(4) . .
C29 N3 Cu2 120.4(4) . .
C28 N3 Cu2 121.5(4) . .
C35 N4 C34 117.7(5) . .
C35 N4 Cu1 118.4(4) . 6_556
C34 N4 Cu1 122.7(4) . 6_556
O2 C1 O1 121.4(4) . .
O2 C1 C4 121.7(4) . .
O1 C1 C4 116.8(4) . .
O3 C2 O3 125.0(6) . 2
O3 C2 C3 117.5(3) . .
O3 C2 C3 117.5(3) 2 .
C4 C3 C4 118.4(6) 2 .
C4 C3 C2 120.8(3) 2 .
C4 C3 C2 120.8(3) . .
C5 C4 C3 120.1(4) . .
C5 C4 C1 118.8(4) . .
C3 C4 C1 120.8(4) . .
C6 C5 C4 121.1(5) . .
C6 C5 H5A 119.5 . .
C4 C5 H5A 119.5 . .
C5 C6 C5 119.1(6) . 2
C5 C6 H6A 120.4 . .
C5 C6 H6A 120.4 2 .
O5 C7 O4 121.4(4) . .
O5 C7 C10 121.2(4) . .
O4 C7 C10 117.5(4) . .
O6 C8 O6 126.6(6) 2_655 .
O6 C8 C9 116.7(3) 2_655 .
O6 C8 C9 116.7(3) . .
C10 C9 C10 117.7(6) . 2_655
C10 C9 C8 121.2(3) . .
C10 C9 C8 121.2(3) 2_655 .
C11 C10 C9 120.9(4) . .
C11 C10 C7 119.4(4) . .
C9 C10 C7 119.7(4) . .
C12 C11 C10 120.5(4) . .
C12 C11 H11A 119.8 . .
C10 C11 H11A 119.8 . .
C11 C12 C11 119.4(6) 2_655 .
C11 C12 H12A 120.3 2_655 .
C11 C12 H12A 120.3 . .
O7 C13 O8 127.2(4) . .
O7 C13 C14 118.1(4) . .
O8 C13 C14 114.8(4) . .
C15 C14 C18 117.2(4) . .
C15 C14 C13 120.3(4) . .
C18 C14 C13 122.4(4) . .
C16 C15 C14 120.5(5) . .
C16 C15 H15A 119.8 . .
C14 C15 H15A 119.8 . .
N1 C16 C15 122.6(5) . .
N1 C16 H16A 118.7 . .
C15 C16 H16A 118.7 . .
N1 C17 C18 122.9(5) . .
N1 C17 H17A 118.5 . .
C18 C17 H17A 118.5 . .
C17 C18 C14 120.0(5) . .
C17 C18 H18A 120.0 . .
C14 C18 H18A 120.0 . .
O10 C19 O9 127.1(4) . .
O10 C19 C20 117.7(4) . .
O9 C19 C20 115.2(4) . .
C21 C20 C24 118.0(4) . .
C21 C20 C19 121.0(4) . .
C24 C20 C19 120.9(4) . .
C20 C21 C22 119.9(5) . .
C20 C21 H21A 120.1 . .
C22 C21 H21A 120.1 . .
N2 C22 C21 122.6(5) . .
N2 C22 H22A 118.7 . .
C21 C22 H22A 118.7 . .
N2 C23 C24 123.2(5) . .
N2 C23 H23A 118.4 . .
C24 C23 H23A 118.4 . .
C20 C24 C23 118.9(5) . .
C20 C24 H24A 120.5 . .
C23 C24 H24A 120.5 . .
O12 C25 O11 125.9(5) . .
O12 C25 C26 117.5(4) . .
O11 C25 C26 116.6(4) . .
C30 C26 C27 117.8(5) . .
C30 C26 C25 120.4(4) . .
C27 C26 C25 121.7(4) . .
C28 C27 C26 119.4(5) . .
C28 C27 H27A 120.3 . .
C26 C27 H27A 120.3 . .
N3 C28 C27 123.1(5) . .
N3 C28 H28A 118.4 . .
C27 C28 H28A 118.4 . .
N3 C29 C30 122.8(5) . .
N3 C29 H29A 118.6 . .
C30 C29 H29A 118.6 . .
C26 C30 C29 119.8(5) . .
C26 C30 H30A 120.1 . .
C29 C30 H30A 120.1 . .
O14 C31 O13 126.2(5) . .
O14 C31 C32 116.9(4) . .
O13 C31 C32 117.0(4) . .
C33 C32 C36 118.9(5) . .
C33 C32 C31 121.0(4) . .
C36 C32 C31 120.1(4) . .
C34 C33 C32 119.1(5) . .
C34 C33 H33A 120.4 . .
C32 C33 H33A 120.4 . .
N4 C34 C33 122.5(5) . .
N4 C34 H34A 118.7 . .
C33 C34 H34A 118.7 . .
N4 C35 C36 123.0(5) . .
N4 C35 H35A 118.5 . .
C36 C35 H35A 118.5 . .
C32 C36 C35 118.6(5) . .
C32 C36 H36A 120.7 . .
C35 C36 H36A 120.7 . .

loop_
_geom_bond_atom_site_label_1
_geom_bond_atom_site_label_2
_geom_bond_distance
_geom_bond_site_symmetry_2
La1 O13 2.422(3) .
La1 O4 2.483(3) .
La1 O12 2.506(3) 8_556
La1 O6 2.520(3) .
La1 O9 2.552(3) .
La1 O7 2.575(3) .
La1 O15 2.599(4) .
La1 O1 2.669(3) .
La1 O2 2.677(3) .
La2 O14 2.443(3) 8_455
La2 O11 2.454(3) .
La2 O1 2.484(3) .
La2 O3 2.515(3) .
La2 O8 2.545(3) .
La2 O10 2.613(3) .
La2 O5 2.627(3) .
La2 O4 2.636(3) .
La2 O16 2.648(4) .
I1 Cu1 2.6494(10) .
I1 Cu2 2.8913(11) .
Cu1 N1 1.947(4) .
Cu1 N4 1.955(4) 6
Cu2 N2 1.933(4) 4_545
Cu2 N3 1.938(4) .
O1 C1 1.272(5) .
O2 C1 1.244(5) .
O3 C2 1.248(4) .
O4 C7 1.271(5) .
O5 C7 1.238(5) .
O6 C8 1.253(4) .
O7 C13 1.245(6) .
O8 C13 1.263(6) .
O9 C19 1.262(6) .
O10 C19 1.245(5) .
O11 C25 1.256(6) .
O12 C25 1.244(5) .
O12 La1 2.506(3) 8_455
O13 C31 1.252(5) .
O14 C31 1.245(5) .
O14 La2 2.443(3) 8_556
O15 H15C 0.8500 .
O15 H15B 0.8501 .
O16 H16C 0.8500 .
O16 H16B 0.8499 .
N1 C17 1.347(7) .
N1 C16 1.351(6) .
N2 C22 1.335(7) .
N2 C23 1.337(7) .
N2 Cu2 1.933(4) 4
N3 C29 1.343(7) .
N3 C28 1.346(7) .
N4 C35 1.324(7) .
N4 C34 1.346(7) .
N4 Cu1 1.955(4) 6_556
C1 C4 1.494(6) .
C2 O3 1.248(4) 2
C2 C3 1.530(9) .
C3 C4 1.405(5) 2
C3 C4 1.405(5) .
C4 C5 1.389(6) .
C5 C6 1.381(6) .
C5 H5A 0.9300 .
C6 C5 1.381(6) 2
C6 H6A 0.9300 .
C7 C10 1.486(6) .
C8 O6 1.253(4) 2_655
C8 C9 1.522(8) .
C9 C10 1.401(5) .
C9 C10 1.401(5) 2_655
C10 C11 1.386(6) .
C11 C12 1.384(6) .
C11 H11A 0.9300 .
C12 C11 1.384(6) 2_655
C12 H12A 0.9300 .
C13 C14 1.515(7) .
C14 C15 1.376(6) .
C14 C18 1.380(7) .
C15 C16 1.370(7) .
C15 H15A 0.9300 .
C16 H16A 0.9300 .
C17 C18 1.375(8) .
C17 H17A 0.9300 .
C18 H18A 0.9300 .
C19 C20 1.523(6) .
C20 C21 1.375(7) .
C20 C24 1.378(7) .
C21 C22 1.379(7) .
C21 H21A 0.9300 .
C22 H22A 0.9300 .
C23 C24 1.384(7) .
C23 H23A 0.9300 .
C24 H24A 0.9300 .
C25 C26 1.512(7) .
C26 C30 1.372(7) .
C26 C27 1.384(7) .
C27 C28 1.368(7) .
C27 H27A 0.9300 .
C28 H28A 0.9300 .
C29 C30 1.376(7) .
C29 H29A 0.9300 .
C30 H30A 0.9300 .
C31 C32 1.515(7) .
C32 C33 1.370(7) .
C32 C36 1.378(7) .
C33 C34 1.370(7) .
C33 H33A 0.9300 .
C34 H34A 0.9300 .
C35 C36 1.381(8) .
C35 H35A 0.9300 .
C36 H36A 0.9300 .
O18 O18 0.80(2) 2

loop_
_geom_hbond_atom_site_label_D
_geom_hbond_atom_site_label_H
_geom_hbond_atom_site_label_A
_geom_hbond_distance_DH
_geom_hbond_distance_HA
_geom_hbond_distance_DA
_geom_hbond_angle_DHA
_geom_hbond_site_symmetry_A
O15 H15C O3 0.85 2.27 3.020(5) 147.0 8_556
O15 H15B O9 0.85 2.14 2.830(5) 138.4 7_556
O16 H16C O8 0.85 2.24 2.905(5) 135.2 7
O16 H16B O6 0.85 2.35 3.117(5) 149.5 8_455

loop_
_geom_torsion_atom_site_label_1
_geom_torsion_atom_site_label_2
_geom_torsion_atom_site_label_3
_geom_torsion_atom_site_label_4
_geom_torsion
_geom_torsion_site_symmetry_1
_geom_torsion_site_symmetry_4
Cu2 I1 Cu1 N1 -65.23(17) . .
Cu2 I1 Cu1 N4 111.75(18) . 6
Cu1 I1 Cu2 N2 -71.27(15) . 4_545
Cu1 I1 Cu2 N3 110.26(15) . .
O14 La2 O1 C1 95.9(7) 8_455 .
O11 La2 O1 C1 -7.5(6) . .
O3 La2 O1 C1 58.8(6) . .
O8 La2 O1 C1 -84.0(6) . .
O10 La2 O1 C1 136.5(6) . .
O5 La2 O1 C1 -164.3(6) . .
O4 La2 O1 C1 -154.6(7) . .
O16 La2 O1 C1 -65.2(7) . .
O14 La2 O1 La1 -110.84(17) 8_455 .
O11 La2 O1 La1 145.78(14) . .
O3 La2 O1 La1 -147.96(15) . .
O8 La2 O1 La1 69.25(13) . .
O10 La2 O1 La1 -70.23(13) . .
O5 La2 O1 La1 -11.00(18) . .
O4 La2 O1 La1 -1.29(10) . .
O16 La2 O1 La1 88.06(19) . .
O13 La1 O1 C1 31.4(3) . .
O4 La1 O1 C1 169.0(3) . .
O12 La1 O1 C1 -128.5(3) 8_556 .
O6 La1 O1 C1 128.6(3) . .
O9 La1 O1 C1 -110.3(3) . .
O7 La1 O1 C1 83.6(3) . .
O15 La1 O1 C1 -47.9(3) . .
O2 La1 O1 C1 -1.1(3) . .
O13 La1 O1 La2 -136.23(14) . .
O4 La1 O1 La2 1.38(10) . .
O12 La1 O1 La2 63.8(2) 8_556 .
O6 La1 O1 La2 -39.06(18) . .
O9 La1 O1 La2 82.06(14) . .
O7 La1 O1 La2 -84.07(14) . .
O15 La1 O1 La2 144.42(13) . .
O2 La1 O1 La2 -168.8(2) . .
O13 La1 O2 C1 -154.6(3) . .
O4 La1 O2 C1 -9.1(3) . .
O12 La1 O2 C1 114.7(3) 8_556 .
O6 La1 O2 C1 -101.0(3) . .
O9 La1 O2 C1 60.8(3) . .
O7 La1 O2 C1 -74.6(3) . .
O15 La1 O2 C1 133.1(3) . .
O1 La1 O2 C1 1.1(3) . .
O14 La2 O3 C2 -155.8(4) 8_455 .
O11 La2 O3 C2 101.4(4) . .
O1 La2 O3 C2 1.3(4) . .
O8 La2 O3 C2 49.8(4) . .
O10 La2 O3 C2 -78.3(4) . .
O5 La2 O3 C2 -109.9(4) . .
O4 La2 O3 C2 -40.2(4) . .
O16 La2 O3 C2 142.7(4) . .
O13 La1 O4 C7 -76.5(7) . .
O12 La1 O4 C7 14.7(6) 8_556 .
O6 La1 O4 C7 -56.9(6) . .
O9 La1 O4 C7 85.7(7) . .
O7 La1 O4 C7 -134.1(7) . .
O15 La1 O4 C7 69.9(7) . .
O1 La1 O4 C7 155.8(7) . .
O2 La1 O4 C7 164.0(6) . .
O13 La1 O4 La2 126.39(15) . .
O12 La1 O4 La2 -142.43(14) 8_556 .
O6 La1 O4 La2 146.00(16) . .
O9 La1 O4 La2 -71.41(13) . .
O7 La1 O4 La2 68.77(13) . .
O15 La1 O4 La2 -87.2(2) . .
O1 La1 O4 La2 -1.31(10) . .
O2 La1 O4 La2 6.90(17) . .
O14 La2 O4 C7 -30.3(3) 8_455 .
O11 La2 O4 C7 127.6(3) . .
O1 La2 O4 C7 -168.1(3) . .
O3 La2 O4 C7 -125.7(3) . .
O8 La2 O4 C7 111.8(3) . .
O10 La2 O4 C7 -85.0(3) . .
O5 La2 O4 C7 0.4(3) . .
O16 La2 O4 C7 51.8(3) . .
O14 La2 O4 La1 139.23(13) 8_455 .
O11 La2 O4 La1 -62.9(2) . .
O1 La2 O4 La1 1.40(11) . .
O3 La2 O4 La1 43.82(18) . .
O8 La2 O4 La1 -78.65(14) . .
O10 La2 O4 La1 84.53(14) . .
O5 La2 O4 La1 170.0(2) . .
O16 La2 O4 La1 -138.64(13) . .
O14 La2 O5 C7 151.8(3) 8_455 .
O11 La2 O5 C7 -127.7(3) . .
O1 La2 O5 C7 11.6(3) . .
O3 La2 O5 C7 105.5(3) . .
O8 La2 O5 C7 -59.0(3) . .
O10 La2 O5 C7 73.2(3) . .
O4 La2 O5 C7 -0.4(3) . .
O16 La2 O5 C7 -129.1(3) . .
O13 La1 O6 C8 163.4(4) . .
O4 La1 O6 C8 -3.3(4) . .
O12 La1 O6 C8 -96.9(4) 8_556 .
O9 La1 O6 C8 -51.4(4) . .
O7 La1 O6 C8 79.2(4) . .
O15 La1 O6 C8 -147.7(4) . .
O1 La1 O6 C8 36.5(4) . .
O2 La1 O6 C8 105.1(4) . .
O13 La1 O7 C13 -161.5(4) . .
O4 La1 O7 C13 -15.4(4) . .
O12 La1 O7 C13 -81.9(5) 8_556 .
O6 La1 O7 C13 -88.5(4) . .
O9 La1 O7 C13 39.3(5) . .
O15 La1 O7 C13 145.5(4) . .
O1 La1 O7 C13 56.2(4) . .
O2 La1 O7 C13 108.1(4) . .
O14 La2 O8 C13 173.3(4) 8_455 .
O11 La2 O8 C13 -103.1(5) . .
O1 La2 O8 C13 -6.8(5) . .
O3 La2 O8 C13 -54.9(5) . .
O10 La2 O8 C13 47.4(5) . .
O5 La2 O8 C13 112.0(5) . .
O4 La2 O8 C13 67.3(5) . .
O16 La2 O8 C13 -174.6(5) . .
O13 La1 O9 C19 155.2(3) . .
O4 La1 O9 C19 -5.0(4) . .
O12 La1 O9 C19 88.0(4) 8_556 .
O6 La1 O9 C19 42.2(4) . .
O7 La1 O9 C19 -61.3(4) . .
O15 La1 O9 C19 165.5(4) . .
O1 La1 O9 C19 -78.5(4) . .
O2 La1 O9 C19 -123.5(4) . .
O14 La2 O10 C19 -172.4(4) 8_455 .
O11 La2 O10 C19 107.2(4) . .
O1 La2 O10 C19 32.6(4) . .
O3 La2 O10 C19 107.7(4) . .
O8 La2 O10 C19 -20.6(5) . .
O5 La2 O10 C19 -93.5(4) . .
O4 La2 O10 C19 -40.6(4) . .
O16 La2 O10 C19 -127.1(4) . .
O14 La2 O11 C25 74.6(9) 8_455 .
O1 La2 O11 C25 -143.3(8) . .
O3 La2 O11 C25 147.1(9) . .
O8 La2 O11 C25 -71.2(8) . .
O10 La2 O11 C25 147.6(8) . .
O5 La2 O11 C25 1.2(9) . .
O4 La2 O11 C25 -85.9(9) . .
O16 La2 O11 C25 2.6(8) . .
O4 La1 O13 C31 -175.8(5) . .
O12 La1 O13 C31 95.0(6) 8_556 .
O6 La1 O13 C31 164.6(6) . .
O9 La1 O13 C31 34.2(6) . .
O7 La1 O13 C31 -118.7(6) . .
O15 La1 O13 C31 24.0(5) . .
O1 La1 O13 C31 -70.9(6) . .
O2 La1 O13 C31 -47.1(6) . .
N4 Cu1 N1 C17 -33.0(7) 6 .
I1 Cu1 N1 C17 142.5(5) . .
N4 Cu1 N1 C16 150.8(4) 6 .
I1 Cu1 N1 C16 -33.6(5) . .
N2 Cu2 N3 C29 -145.8(5) 4_545 .
I1 Cu2 N3 C29 31.0(5) . .
N2 Cu2 N3 C28 47.8(7) 4_545 .
I1 Cu2 N3 C28 -135.4(5) . .
La1 O2 C1 O1 -2.1(5) . .
La1 O2 C1 C4 176.1(4) . .
La2 O1 C1 O2 157.1(4) . .
La1 O1 C1 O2 2.1(5) . .
La2 O1 C1 C4 -21.2(9) . .
La1 O1 C1 C4 -176.2(4) . .
La2 O3 C2 O3 104.7(3) . 2
La2 O3 C2 C3 -75.3(3) . .
O3 C2 C3 C4 -80.9(3) . 2
O3 C2 C3 C4 99.1(3) 2 2
O3 C2 C3 C4 99.1(3) . .
O3 C2 C3 C4 -80.9(3) 2 .
C4 C3 C4 C5 -1.9(3) 2 .
C2 C3 C4 C5 178.1(3) . .
C4 C3 C4 C1 172.2(5) 2 .
C2 C3 C4 C1 -7.8(5) . .
O2 C1 C4 C5 -40.6(7) . .
O1 C1 C4 C5 137.8(5) . .
O2 C1 C4 C3 145.3(4) . .
O1 C1 C4 C3 -36.3(6) . .
C3 C4 C5 C6 3.8(7) . .
C1 C4 C5 C6 -170.3(4) . .
C4 C5 C6 C5 -1.9(3) . 2
La2 O5 C7 O4 0.8(5) . .
La2 O5 C7 C10 -177.1(4) . .
La1 O4 C7 O5 -159.6(4) . .
La2 O4 C7 O5 -0.8(5) . .
La1 O4 C7 C10 18.3(9) . .
La2 O4 C7 C10 177.1(4) . .
La1 O6 C8 O6 -103.4(3) . 2_655
La1 O6 C8 C9 76.6(3) . .
O6 C8 C9 C10 85.1(3) 2_655 .
O6 C8 C9 C10 -94.9(3) . .
O6 C8 C9 C10 -94.9(3) 2_655 2_655
O6 C8 C9 C10 85.1(3) . 2_655
C10 C9 C10 C11 1.4(3) 2_655 .
C8 C9 C10 C11 -178.6(3) . .
C10 C9 C10 C7 -176.8(5) 2_655 .
C8 C9 C10 C7 3.2(5) . .
O5 C7 C10 C11 40.9(7) . .
O4 C7 C10 C11 -137.1(5) . .
O5 C7 C10 C9 -140.9(4) . .
O4 C7 C10 C9 41.2(6) . .
C9 C10 C11 C12 -2.9(7) . .
C7 C10 C11 C12 175.3(4) . .
C10 C11 C12 C11 1.4(3) . 2_655
La1 O7 C13 O8 -9.5(8) . .
La1 O7 C13 C14 172.2(3) . .
La2 O8 C13 O7 -28.8(8) . .
La2 O8 C13 C14 149.6(4) . .
O7 C13 C14 C15 179.2(5) . .
O8 C13 C14 C15 0.7(7) . .
O7 C13 C14 C18 3.0(8) . .
O8 C13 C14 C18 -175.5(5) . .
C18 C14 C15 C16 1.7(8) . .
C13 C14 C15 C16 -174.7(5) . .
C17 N1 C16 C15 -3.7(9) . .
Cu1 N1 C16 C15 172.8(5) . .
C14 C15 C16 N1 2.0(9) . .
C16 N1 C17 C18 1.8(10) . .
Cu1 N1 C17 C18 -174.4(5) . .
N1 C17 C18 C14 1.8(10) . .
C15 C14 C18 C17 -3.5(9) . .
C13 C14 C18 C17 172.9(6) . .
La2 O10 C19 O9 -25.5(7) . .
La2 O10 C19 C20 152.2(3) . .
La1 O9 C19 O10 59.9(6) . .
La1 O9 C19 C20 -117.9(4) . .
O10 C19 C20 C21 -21.8(7) . .
O9 C19 C20 C21 156.2(5) . .
O10 C19 C20 C24 161.5(5) . .
O9 C19 C20 C24 -20.5(7) . .
C24 C20 C21 C22 3.2(8) . .
C19 C20 C21 C22 -173.6(5) . .
C23 N2 C22 C21 0.6(9) . .
Cu2 N2 C22 C21 174.9(5) 4 .
C20 C21 C22 N2 -2.9(10) . .
C22 N2 C23 C24 1.2(9) . .
Cu2 N2 C23 C24 -173.1(5) 4 .
C21 C20 C24 C23 -1.5(8) . .
C19 C20 C24 C23 175.4(5) . .
N2 C23 C24 C20 -0.8(9) . .
La1 O12 C25 O11 -7.4(8) 8_455 .
La1 O12 C25 C26 173.6(4) 8_455 .
La2 O11 C25 O12 -67.4(10) . .
La2 O11 C25 C26 111.6(8) . .
O12 C25 C26 C30 6.6(7) . .
O11 C25 C26 C30 -172.4(5) . .
O12 C25 C26 C27 -176.0(5) . .
O11 C25 C26 C27 5.0(7) . .
C30 C26 C27 C28 2.9(8) . .
C25 C26 C27 C28 -174.6(5) . .
C29 N3 C28 C27 -3.8(9) . .
Cu2 N3 C28 C27 163.0(5) . .
C26 C27 C28 N3 0.8(9) . .
C28 N3 C29 C30 3.3(9) . .
Cu2 N3 C29 C30 -163.7(5) . .
C27 C26 C30 C29 -3.4(8) . .
C25 C26 C30 C29 174.2(5) . .
N3 C29 C30 C26 0.2(9) . .
La2 O14 C31 O13 -4.9(8) 8_556 .
La2 O14 C31 C32 175.6(3) 8_556 .
La1 O13 C31 O14 -91.0(7) . .
La1 O13 C31 C32 88.5(6) . .
O14 C31 C32 C33 -179.3(5) . .
O13 C31 C32 C33 1.2(7) . .
O14 C31 C32 C36 2.2(7) . .
O13 C31 C32 C36 -177.3(5) . .
C36 C32 C33 C34 1.7(9) . .
C31 C32 C33 C34 -176.8(5) . .
C35 N4 C34 C33 -3.6(10) . .
Cu1 N4 C34 C33 163.6(5) 6_556 .
C32 C33 C34 N4 0.6(10) . .
C34 N4 C35 C36 4.3(11) . .
Cu1 N4 C35 C36 -163.5(6) 6_556 .
C33 C32 C36 C35 -1.1(9) . .
C31 C32 C36 C35 177.5(6) . .
N4 C35 C36 C32 -2.0(11) . .
